data_2022753
loop_
_publ_author_name
'Shtokvysh, Olherd O.'
'Dyakonenko, Viktoriya V.'
'Koval, Lyudmila I.'
'Pekhnyo, Vasyl I.'

_publ_section_title
;
 Crystal structure and Hirshfeld surface analysis of
 bis-(&#x3bc;-4-<i>tert</i>-but-oxy-4-oxobut-2-en-2-olato)bis-[(4-<i>tert</i>-but-oxy-4-oxobut-2-en-2-olato)ethano-lzinc(II)].
;
_journal_coeditor_code YZ2031
_journal_issue 'Pt 5'
_journal_name_full 'Acta crystallographica. Section E, Crystallographic communications'
_journal_page_first 478
_journal_page_last 481
_journal_paper_doi 10.1107/S2056989023003377
_journal_volume 79
_journal_year 2023
_chemical_formula_iupac '[Zn2 (C8 H13 O3)4 (C2 H6 O1)2]'
_chemical_formula_moiety 'C36 H64 O14 Zn2'
_chemical_formula_sum 'C36 H64 O14 Zn2'
_chemical_formula_weight 851.61
_chemical_name_systematic
Bis(\m-4-<i>tert</i>-butoxy-4-oxobut-2-en-2-olato)bis[(4-<i>tert</i>-butoxy-4-oxobut-2-en-2-olato)ethanolzinc(II)]
_space_group_crystal_system monoclinic
_space_group_IT_number 14
_space_group_name_Hall '-P 2ybc'
_space_group_name_H-M_alt 'P 1 21/c 1'
_atom_sites_solution_hydrogens mixed
_atom_sites_solution_primary iterative
_cell_angle_alpha 90
_cell_angle_beta 103.043(5)
_cell_angle_gamma 90
_cell_formula_units_Z 2
_cell_length_a 9.1689(5)
_cell_length_b 22.8882(10)
_cell_length_c 11.0743(5)
_cell_measurement_reflns_used 2231
_cell_measurement_temperature 295.0
_cell_measurement_theta_max 21.8270
_cell_measurement_theta_min 3.7160
_cell_volume 2264.09(19)
_computing_cell_refinement
;
CrysAlisPro 1.171.39.46 (Rigaku OD, 2018)
;
_computing_data_collection
;
CrysAlisPro 1.171.39.46 (Rigaku OD, 2018)
;
_computing_data_reduction
;
CrysAlisPro 1.171.39.46 (Rigaku OD, 2018)
;
_computing_molecular_graphics
;
Olex2 1.5 (Dolomanov <i>et al.</i>,  2009), Mercury 2022.3.0
(Macrae et al., 2020)
;
_computing_publication_material
;
Olex2 1.5 (Dolomanov <i>et al.</i>,  2009)
;
_computing_structure_refinement
;
<i>SHELXL2019/3</i> (Sheldrick, 2015)
;
_computing_structure_solution
;
<i>olex2.solve</i> 1.5 (Bourhis <i>et al.</i>,  2015)
;
_diffrn_ambient_temperature 295.00
_diffrn_detector_area_resol_mean 16.1827
_diffrn_measured_fraction_theta_full 0.998
_diffrn_measured_fraction_theta_max 0.998
_diffrn_measurement_device 'four-circle diffractometer'
_diffrn_measurement_device_type 'Xcalibur, Sapphire3'
_diffrn_measurement_method '\w scans'
_diffrn_radiation_type MoK\a
_diffrn_radiation_wavelength 0.71073
_diffrn_reflns_av_R_equivalents 0.0509
_diffrn_reflns_av_unetI/netI 0.0469
_diffrn_reflns_limit_h_max 11
_diffrn_reflns_limit_h_min -11
_diffrn_reflns_limit_k_max 28
_diffrn_reflns_limit_k_min -28
_diffrn_reflns_limit_l_max 13
_diffrn_reflns_limit_l_min -8
_diffrn_reflns_number 18037
_diffrn_reflns_theta_full 26.000
_diffrn_reflns_theta_max 26.371
_diffrn_reflns_theta_min 3.161
_exptl_absorpt_coefficient_mu 1.116
_exptl_absorpt_correction_T_max 1.00000
_exptl_absorpt_correction_T_min 0.46038
_exptl_absorpt_correction_type multi-scan
_exptl_absorpt_process_details
;
(CrysAlisPro; Rigaku OD, 2018)
;
_exptl_crystal_colour colourless
_exptl_crystal_density_diffrn 1.249
_exptl_crystal_description block
_exptl_crystal_F_000 904
_exptl_crystal_size_max 0.5
_exptl_crystal_size_mid 0.4
_exptl_crystal_size_min 0.2
_refine_diff_density_max 0.561
_refine_diff_density_min -0.343
_refine_ls_extinction_method none
_refine_ls_goodness_of_fit_ref 1.089
_refine_ls_hydrogen_treatment mixed
_refine_ls_matrix_type full
_refine_ls_number_parameters 268
_refine_ls_number_reflns 4622
_refine_ls_number_restraints 53
_refine_ls_restrained_S_all 1.119
_refine_ls_R_factor_all 0.0902
_refine_ls_R_factor_gt 0.0605
_refine_ls_shift/su_max 0.000
_refine_ls_shift/su_mean 0.000
_refine_ls_structure_factor_coef Fsqd
_refine_ls_weighting_details 'w=1/[\s^2^(Fo^2^)+(0.0617P)^2^+0.6818P] where P=(Fo^2^+2Fc^2^)/3'
_refine_ls_weighting_scheme calc
_refine_ls_wR_factor_gt 0.1361
_refine_ls_wR_factor_ref 0.1535
_reflns_number_gt 3257
_reflns_number_total 4622
_reflns_threshold_expression 'I > 2\s(I)'
_cod_data_source_file yz2031sup1.cif
_cod_data_source_block I
_cod_depositor_comments 'Adding full bibliography for 2022753.cif.'
_cod_original_cell_volume 2264.10(19)
_cod_database_code 2022753
_cod_database_fobs_code 2022753
_shelx_space_group_comment
;
The symmetry employed for this shelxl refinement is uniquely defined
by the following loop, which should always be used as a source of
symmetry information in preference to the above space-group names.
They are only intended as comments.
;
_shelx_estimated_absorpt_t_min 0.605
_shelx_estimated_absorpt_t_max 0.808

loop_
_space_group_symop_operation_xyz
'x, y, z'
'-x, y+1/2, -z+1/2'
'-x, -y, -z'
'x, -y-1/2, z-1/2'

loop_
_atom_site_type_symbol
_atom_site_label
_atom_site_fract_x
_atom_site_fract_y
_atom_site_fract_z
_atom_site_U_iso_or_equiv
_atom_site_adp_type
_atom_site_calc_flag
_atom_site_occupancy
_atom_site_disorder_assembly
_atom_site_disorder_group
Zn Zn1 0.54544(5) 0.44504(2) 0.42445(4) 0.0662(2) Uani d 1 . .
O O1 0.3922(3) 0.47158(13) 0.2720(3) 0.0764(8) Uani d 1 . .
O O2 0.6833(3) 0.41548(12) 0.3169(2) 0.0671(7) Uani d 1 . .
O O3 0.7330(3) 0.38286(15) 0.1401(3) 0.0882(9) Uani d 1 . .
O O4 0.3987(3) 0.46505(12) 0.5364(2) 0.0672(7) Uani d 1 . .
O O5 0.4756(3) 0.35898(12) 0.4248(3) 0.0772(8) Uani d 1 . .
O O6 0.3134(3) 0.28661(12) 0.4379(2) 0.0738(7) Uani d 1 . .
O O7 0.7190(4) 0.43704(14) 0.5970(3) 0.0911(9) Uani d 1 . .
C C1 0.2636(5) 0.4793(2) 0.0629(4) 0.0938(15) Uani d 1 . .
H H1A 0.172653 0.468769 0.086530 0.141 Uiso calc 1 . .
H H1B 0.266070 0.461221 -0.014835 0.141 Uiso calc 1 . .
H H1C 0.267881 0.521015 0.054530 0.141 Uiso calc 1 . .
C C2 0.3957(4) 0.45897(18) 0.1606(4) 0.0672(10) Uani d 1 . .
C C3 0.5095(4) 0.42909(19) 0.1243(4) 0.0706(11) Uani d 1 . .
H H3 0.496600 0.421072 0.040242 0.085 Uiso calc 1 . .
C C4 0.6431(4) 0.40970(17) 0.2033(4) 0.0666(10) Uani d 1 . .
C C5 0.8841(5) 0.3624(2) 0.1982(5) 0.0897(14) Uani d 1 . .
C C6 0.9817(5) 0.4121(3) 0.2556(6) 0.1108(18) Uani d 1 . .
H H6A 0.963480 0.445332 0.201407 0.166 Uiso calc 1 . .
H H6B 1.084927 0.400825 0.268616 0.166 Uiso calc 1 . .
H H6C 0.959237 0.422025 0.333682 0.166 Uiso calc 1 . .
C C7 0.8762(7) 0.3149(3) 0.2906(7) 0.131(2) Uani d 1 . .
H H7A 0.845972 0.331407 0.360811 0.197 Uiso calc 1 . .
H H7B 0.972864 0.297042 0.317296 0.197 Uiso calc 1 . .
H H7C 0.804662 0.285930 0.252621 0.197 Uiso calc 1 . .
C C8 0.9363(7) 0.3385(4) 0.0867(6) 0.155(3) Uani d 1 . .
H H8A 0.862961 0.311646 0.042344 0.233 Uiso calc 1 . .
H H8B 1.030025 0.318583 0.114494 0.233 Uiso calc 1 . .
H H8C 0.948707 0.370145 0.033114 0.233 Uiso calc 1 . .
C C9 0.1984(7) 0.4577(2) 0.6368(6) 0.123(2) Uani d 1 . .
H H9A 0.256051 0.467295 0.717969 0.184 Uiso calc 1 . .
H H9B 0.120541 0.430766 0.643732 0.184 Uiso calc 1 . .
H H9C 0.154656 0.492652 0.596048 0.184 Uiso calc 1 . .
C C10 0.2986(5) 0.43028(19) 0.5624(4) 0.0705(11) Uani d 1 . .
C C11 0.2793(5) 0.37331(19) 0.5304(4) 0.0739(11) Uani d 1 . .
H H11 0.203184 0.353451 0.556179 0.089 Uiso calc 1 . .
C C12 0.3643(5) 0.34110(17) 0.4612(3) 0.0652(10) Uani d 1 . .
C C13 0.3831(5) 0.24431(19) 0.3696(4) 0.0776(12) Uani d 1 . .
C C14 0.2860(7) 0.1908(2) 0.3683(5) 0.1141(19) Uani d 1 . .
H H14A 0.285700 0.179792 0.451860 0.171 Uiso calc 1 . .
H H14B 0.325115 0.159240 0.327984 0.171 Uiso calc 1 . .
H H14C 0.185651 0.199405 0.324153 0.171 Uiso calc 1 . .
C C15 0.3773(8) 0.2664(3) 0.2393(4) 0.122(2) Uani d 1 . .
H H15A 0.275191 0.274108 0.198153 0.183 Uiso calc 1 . .
H H15B 0.418317 0.237424 0.193851 0.183 Uiso calc 1 . .
H H15C 0.434563 0.301784 0.243508 0.183 Uiso calc 1 . .
C C16 0.5409(6) 0.2315(2) 0.4396(5) 0.1051(17) Uani d 1 . .
H H16A 0.601067 0.265992 0.441878 0.158 Uiso calc 1 . .
H H16B 0.581885 0.200646 0.398803 0.158 Uiso calc 1 . .
H H16C 0.540080 0.219781 0.522665 0.158 Uiso calc 1 . .
C C17A 0.7360(17) 0.3935(4) 0.6946(9) 0.120(2) Uani d 0.502(9) A 1
H H17A 0.640986 0.375180 0.695965 0.144 Uiso calc 0.502(9) A 1
H H17B 0.777579 0.410583 0.775206 0.144 Uiso calc 0.502(9) A 1
C C17B 0.7398(17) 0.3790(2) 0.6508(10) 0.119(2) Uani d 0.498(9) A 2
H H17C 0.758504 0.352034 0.588523 0.142 Uiso calc 0.498(9) A 2
H H17D 0.647661 0.367100 0.672769 0.142 Uiso calc 0.498(9) A 2
C C18A 0.8418(16) 0.3510(6) 0.6591(14) 0.151(3) Uani d 0.502(9) A 1
H H18A 0.939453 0.368299 0.671692 0.226 Uiso calc 0.502(9) A 1
H H18B 0.807363 0.340685 0.573319 0.226 Uiso calc 0.502(9) A 1
H H18C 0.846888 0.316516 0.709264 0.226 Uiso calc 0.502(9) A 1
C C18B 0.8644(15) 0.3742(6) 0.7627(12) 0.142(3) Uani d 0.498(9) A 2
H H18D 0.941201 0.349365 0.744778 0.212 Uiso calc 0.498(9) A 2
H H18E 0.827299 0.357902 0.829736 0.212 Uiso calc 0.498(9) A 2
H H18F 0.905194 0.412323 0.785632 0.212 Uiso calc 0.498(9) A 2
H H7 0.692(4) 0.4672(10) 0.633(3) 0.079(14) Uiso d 1 . .

loop_
_atom_site_aniso_label
_atom_site_aniso_U_11
_atom_site_aniso_U_22
_atom_site_aniso_U_33
_atom_site_aniso_U_12
_atom_site_aniso_U_13
_atom_site_aniso_U_23
Zn1 0.0695(3) 0.0780(3) 0.0560(3) 0.0014(2) 0.0247(2) 0.0122(2)
O1 0.0709(18) 0.101(2) 0.0607(17) 0.0149(15) 0.0226(14) 0.0153(15)
O2 0.0607(15) 0.0879(18) 0.0556(16) 0.0049(13) 0.0193(13) 0.0093(14)
O3 0.0650(18) 0.133(3) 0.0683(19) 0.0093(17) 0.0196(15) -0.0132(18)
O4 0.0752(17) 0.0740(16) 0.0594(16) -0.0039(14) 0.0297(14) 0.0126(13)
O5 0.0866(19) 0.0788(18) 0.0735(19) -0.0078(16) 0.0333(16) 0.0084(14)
O6 0.0857(19) 0.0751(18) 0.0636(17) -0.0105(15) 0.0233(15) -0.0032(14)
O7 0.110(2) 0.090(2) 0.073(2) 0.0219(18) 0.0186(18) 0.0182(16)
C1 0.067(3) 0.141(4) 0.072(3) 0.006(3) 0.012(2) 0.020(3)
C2 0.058(2) 0.086(3) 0.059(2) -0.008(2) 0.015(2) 0.016(2)
C3 0.058(2) 0.106(3) 0.050(2) -0.004(2) 0.0160(19) 0.002(2)
C4 0.062(2) 0.081(3) 0.063(3) -0.009(2) 0.026(2) -0.001(2)
C5 0.067(3) 0.120(4) 0.085(3) 0.015(3) 0.023(3) -0.001(3)
C6 0.063(3) 0.155(5) 0.113(4) -0.004(3) 0.019(3) 0.009(4)
C7 0.114(5) 0.112(4) 0.171(7) 0.034(4) 0.039(5) 0.020(4)
C8 0.090(4) 0.257(9) 0.123(5) 0.050(5) 0.032(4) -0.049(5)
C9 0.135(5) 0.100(4) 0.169(6) -0.036(3) 0.108(5) -0.027(4)
C10 0.074(3) 0.086(3) 0.058(2) -0.010(2) 0.027(2) 0.008(2)
C11 0.078(3) 0.084(3) 0.067(3) -0.020(2) 0.031(2) -0.002(2)
C12 0.075(3) 0.073(3) 0.046(2) -0.003(2) 0.0083(19) 0.0114(18)
C13 0.097(3) 0.084(3) 0.053(2) -0.007(3) 0.020(2) -0.001(2)
C14 0.144(5) 0.089(3) 0.113(4) -0.024(3) 0.037(4) -0.018(3)
C15 0.186(6) 0.125(4) 0.056(3) 0.002(4) 0.030(4) -0.001(3)
C16 0.109(4) 0.107(4) 0.103(4) 0.005(3) 0.032(4) -0.001(3)
C17A 0.140(4) 0.111(4) 0.095(4) 0.033(4) -0.005(4) -0.002(3)
C17B 0.138(4) 0.109(4) 0.095(4) 0.038(4) -0.003(4) 0.000(3)
C18A 0.159(6) 0.139(6) 0.132(6) 0.027(6) -0.014(6) 0.004(6)
C18B 0.157(6) 0.135(6) 0.114(6) 0.032(5) -0.008(6) 0.006(5)

loop_
_atom_type_symbol
_atom_type_description
_atom_type_scat_dispersion_real
_atom_type_scat_dispersion_imag
_atom_type_scat_source
C C 0.0033 0.0016 'International Tables Vol C Tables 4.2.6.8 and 6.1.1.4'
H H 0.0000 0.0000 'International Tables Vol C Tables 4.2.6.8 and 6.1.1.4'
O O 0.0106 0.0060 'International Tables Vol C Tables 4.2.6.8 and 6.1.1.4'
Zn Zn 0.2839 1.4301 'International Tables Vol C Tables 4.2.6.8 and 6.1.1.4'

loop_
_geom_angle_atom_site_label_1
_geom_angle_atom_site_label_2
_geom_angle_atom_site_label_3
_geom_angle_site_symmetry_1
_geom_angle_site_symmetry_3
_geom_angle
_geom_angle_publ_flag
O1 Zn1 O2 . . 90.99(11) y
O1 Zn1 O4 . 3_666 88.27(12) ?
O1 Zn1 O4 . . 90.61(11) y
O1 Zn1 O5 . . 97.46(12) y
O1 Zn1 O7 . . 167.36(12) ?
O2 Zn1 O4 . . 173.35(10) ?
O2 Zn1 O4 . 3_666 106.60(10) ?
O2 Zn1 O5 . . 85.30(11) y
O2 Zn1 O7 . . 93.30(12) y
O4 Zn1 O4 . 3_666 79.90(10) ?
O4 Zn1 O7 3_666 . 79.11(11) ?
O4 Zn1 O7 . . 86.49(12) y
O5 Zn1 O4 . . 88.08(11) y
O5 Zn1 O4 . 3_666 166.76(10) ?
O5 Zn1 O7 . . 94.74(12) y
C2 O1 Zn1 . . 125.0(3) ?
C4 O2 Zn1 . . 123.2(3) ?
C4 O3 C5 . . 123.2(3) ?
Zn1 O4 Zn1 . 3_666 100.10(10) ?
C10 O4 Zn1 . 3_666 134.0(3) ?
C10 O4 Zn1 . . 125.8(3) ?
C12 O5 Zn1 . . 126.0(3) ?
C12 O6 C13 . . 123.0(3) ?
Zn1 O7 H7 . . 96(3) ?
C17A O7 Zn1 . . 129.7(7) ?
C17A O7 H7 . . 102(3) ?
C17B O7 Zn1 . . 115.8(5) ?
C17B O7 H7 . . 125(3) ?
H1A C1 H1B . . 109.5 ?
H1A C1 H1C . . 109.5 ?
H1B C1 H1C . . 109.5 ?
C2 C1 H1A . . 109.5 ?
C2 C1 H1B . . 109.5 ?
C2 C1 H1C . . 109.5 ?
O1 C2 C1 . . 115.7(4) ?
O1 C2 C3 . . 125.4(4) ?
C3 C2 C1 . . 118.8(4) ?
C2 C3 H3 . . 117.1 ?
C2 C3 C4 . . 125.7(4) ?
C4 C3 H3 . . 117.1 ?
O2 C4 O3 . . 120.1(4) ?
O2 C4 C3 . . 128.1(4) ?
O3 C4 C3 . . 111.7(4) ?
O3 C5 C6 . . 111.0(4) ?
O3 C5 C7 . . 110.1(4) ?
O3 C5 C8 . . 101.4(4) ?
C6 C5 C7 . . 112.0(5) ?
C6 C5 C8 . . 110.5(5) ?
C7 C5 C8 . . 111.4(5) ?
C5 C6 H6A . . 109.5 ?
C5 C6 H6B . . 109.5 ?
C5 C6 H6C . . 109.5 ?
H6A C6 H6B . . 109.5 ?
H6A C6 H6C . . 109.5 ?
H6B C6 H6C . . 109.5 ?
C5 C7 H7A . . 109.5 ?
C5 C7 H7B . . 109.5 ?
C5 C7 H7C . . 109.5 ?
H7A C7 H7B . . 109.5 ?
H7A C7 H7C . . 109.5 ?
H7B C7 H7C . . 109.5 ?
C5 C8 H8A . . 109.5 ?
C5 C8 H8B . . 109.5 ?
C5 C8 H8C . . 109.5 ?
H8A C8 H8B . . 109.5 ?
H8A C8 H8C . . 109.5 ?
H8B C8 H8C . . 109.5 ?
H9A C9 H9B . . 109.5 ?
H9A C9 H9C . . 109.5 ?
H9B C9 H9C . . 109.5 ?
C10 C9 H9A . . 109.5 ?
C10 C9 H9B . . 109.5 ?
C10 C9 H9C . . 109.5 ?
O4 C10 C9 . . 114.6(4) ?
O4 C10 C11 . . 126.3(4) ?
C11 C10 C9 . . 119.1(4) ?
C10 C11 H11 . . 117.0 ?
C10 C11 C12 . . 126.0(4) ?
C12 C11 H11 . . 117.0 ?
O5 C12 O6 . . 121.2(4) ?
O5 C12 C11 . . 126.4(4) ?
O6 C12 C11 . . 112.3(4) ?
O6 C13 C14 . . 102.5(4) ?
O6 C13 C15 . . 110.2(4) ?
O6 C13 C16 . . 110.1(4) ?
C14 C13 C15 . . 111.5(4) ?
C16 C13 C14 . . 110.0(4) ?
C16 C13 C15 . . 112.2(4) ?
C13 C14 H14A . . 109.5 ?
C13 C14 H14B . . 109.5 ?
C13 C14 H14C . . 109.5 ?
H14A C14 H14B . . 109.5 ?
H14A C14 H14C . . 109.5 ?
H14B C14 H14C . . 109.5 ?
C13 C15 H15A . . 109.5 ?
C13 C15 H15B . . 109.5 ?
C13 C15 H15C . . 109.5 ?
H15A C15 H15B . . 109.5 ?
H15A C15 H15C . . 109.5 ?
H15B C15 H15C . . 109.5 ?
C13 C16 H16A . . 109.5 ?
C13 C16 H16B . . 109.5 ?
C13 C16 H16C . . 109.5 ?
H16A C16 H16B . . 109.5 ?
H16A C16 H16C . . 109.5 ?
H16B C16 H16C . . 109.5 ?
O7 C17A H17A . . 111.2 ?
O7 C17A H17B . . 111.2 ?
O7 C17A C18A . . 102.6(8) ?
H17A C17A H17B . . 109.2 ?
C18A C17A H17A . . 111.2 ?
C18A C17A H17B . . 111.2 ?
O7 C17B H17C . . 108.6 ?
O7 C17B H17D . . 108.6 ?
O7 C17B C18B . . 114.5(8) ?
H17C C17B H17D . . 107.6 ?
C18B C17B H17C . . 108.6 ?
C18B C17B H17D . . 108.6 ?
C17A C18A H18A . . 109.5 ?
C17A C18A H18B . . 109.5 ?
C17A C18A H18C . . 109.5 ?
H18A C18A H18B . . 109.5 ?
H18A C18A H18C . . 109.5 ?
H18B C18A H18C . . 109.5 ?
C17B C18B H18D . . 109.5 ?
C17B C18B H18E . . 109.5 ?
C17B C18B H18F . . 109.5 ?
H18D C18B H18E . . 109.5 ?
H18D C18B H18F . . 109.5 ?
H18E C18B H18F . . 109.5 ?

loop_
_geom_bond_atom_site_label_1
_geom_bond_atom_site_label_2
_geom_bond_site_symmetry_2
_geom_bond_distance
_geom_bond_publ_flag
Zn1 O1 . 2.031(3) y
Zn1 O2 . 2.039(3) y
Zn1 O4 3_666 2.141(3) y
Zn1 O4 . 2.076(2) y
Zn1 O5 . 2.072(3) y
Zn1 O7 . 2.201(3) y
O1 C2 . 1.273(5) ?
O2 C4 . 1.235(5) ?
O3 C4 . 1.345(5) ?
O3 C5 . 1.467(5) ?
O4 C10 . 1.295(4) ?
O5 C12 . 1.248(5) ?
O6 C12 . 1.336(5) ?
O6 C13 . 1.461(5) ?
O7 C17A . 1.452(2) ?
O7 C17B . 1.450(2) ?
O7 H7 . 0.860(2) ?
C1 H1A . 0.9600 ?
C1 H1B . 0.9600 ?
C1 H1C . 0.9600 ?
C1 C2 . 1.505(6) ?
C2 C3 . 1.381(5) ?
C3 H3 . 0.9300 ?
C3 C4 . 1.407(6) ?
C5 C6 . 1.498(7) ?
C5 C7 . 1.506(7) ?
C5 C8 . 1.522(7) ?
C6 H6A . 0.9600 ?
C6 H6B . 0.9600 ?
C6 H6C . 0.9600 ?
C7 H7A . 0.9600 ?
C7 H7B . 0.9600 ?
C7 H7C . 0.9600 ?
C8 H8A . 0.9600 ?
C8 H8B . 0.9600 ?
C8 H8C . 0.9600 ?
C9 H9A . 0.9600 ?
C9 H9B . 0.9600 ?
C9 H9C . 0.9600 ?
C9 C10 . 1.503(6) ?
C10 C11 . 1.352(6) ?
C11 H11 . 0.9300 ?
C11 C12 . 1.417(6) ?
C13 C14 . 1.512(6) ?
C13 C15 . 1.519(6) ?
C13 C16 . 1.508(6) ?
C14 H14A . 0.9600 ?
C14 H14B . 0.9600 ?
C14 H14C . 0.9600 ?
C15 H15A . 0.9600 ?
C15 H15B . 0.9600 ?
C15 H15C . 0.9600 ?
C16 H16A . 0.9600 ?
C16 H16B . 0.9600 ?
C16 H16C . 0.9600 ?
C17A H17A . 0.9700 ?
C17A H17B . 0.9700 ?
C17A C18A . 1.489(2) ?
C17B H17C . 0.9700 ?
C17B H17D . 0.9700 ?
C17B C18B . 1.487(2) ?
C18A H18A . 0.9600 ?
C18A H18B . 0.9600 ?
C18A H18C . 0.9600 ?
C18B H18D . 0.9600 ?
C18B H18E . 0.9600 ?
C18B H18F . 0.9600 ?

loop_
_geom_hbond_atom_site_label_D
_geom_hbond_atom_site_label_H
_geom_hbond_atom_site_label_A
_geom_hbond_site_symmetry_A
_geom_hbond_distance_DH
_geom_hbond_distance_HA
_geom_hbond_distance_DA
_geom_hbond_angle_DHA
_geom_hbond_publ_flag
O7 H7 O1 3_666 0.860(2) 2.010(8) 2.861(4) 171(4) yes

loop_
_geom_torsion_atom_site_label_1
_geom_torsion_atom_site_label_2
_geom_torsion_atom_site_label_3
_geom_torsion_atom_site_label_4
_geom_torsion_site_symmetry_1
_geom_torsion_site_symmetry_2
_geom_torsion_site_symmetry_3
_geom_torsion_site_symmetry_4
_geom_torsion
_geom_torsion_publ_flag
Zn1 O1 C2 C1 . . . . 175.2(3) ?
Zn1 O1 C2 C3 . . . . -5.2(6) ?
Zn1 O2 C4 O3 . . . . -171.2(3) ?
Zn1 O2 C4 C3 . . . . 10.0(6) ?
Zn1 O4 C10 C9 3_666 . . . -0.3(6) ?
Zn1 O4 C10 C9 . . . . -174.9(4) ?
Zn1 O4 C10 C11 3_666 . . . -179.5(3) ?
Zn1 O4 C10 C11 . . . . 5.9(6) ?
Zn1 O5 C12 O6 . . . . 168.2(3) ?
Zn1 O5 C12 C11 . . . . -12.6(6) ?
Zn1 O7 C17A C18A . . . . 95.5(12) ?
Zn1 O7 C17B C18B . . . . 176.2(11) ?
O1 C2 C3 C4 . . . . -2.8(7) ?
O4 C10 C11 C12 . . . . -0.6(8) ?
C1 C2 C3 C4 . . . . 176.8(4) ?
C2 C3 C4 O2 . . . . 0.0(7) ?
C2 C3 C4 O3 . . . . -178.9(4) ?
C4 O3 C5 C6 . . . . -60.4(6) ?
C4 O3 C5 C7 . . . . 64.2(6) ?
C4 O3 C5 C8 . . . . -177.8(5) ?
C5 O3 C4 O2 . . . . -3.7(6) ?
C5 O3 C4 C3 . . . . 175.2(4) ?
C9 C10 C11 C12 . . . . -179.8(5) ?
C10 C11 C12 O5 . . . . 4.4(7) ?
C10 C11 C12 O6 . . . . -176.3(4) ?
C12 O6 C13 C14 . . . . -180.0(4) ?
C12 O6 C13 C15 . . . . -61.2(5) ?
C12 O6 C13 C16 . . . . 63.0(5) ?
C13 O6 C12 O5 . . . . 0.2(6) ?
C13 O6 C12 C11 . . . . -179.1(4) ?
